data_4132672
loop_
_publ_author_name
'Nguyen, Vu T.'
'Dang, Hang T.'
'Pham, Hoang H.'
'Nguyen, Viet D.'
'Flores-Hansen, Carsten'
'Arman, Hadi D.'
'Larionov, Oleg V.'

_publ_section_title
;
 Highly Regio- and Stereoselective Catalytic Synthesis of Conjugated
 Dienes and Polyenes.
;
_journal_issue 27
_journal_name_full 'Journal of the American Chemical Society'
_journal_page_first 8434
_journal_page_last 8438
_journal_paper_doi 10.1021/jacs.8b05421
_journal_volume 140
_journal_year 2018
_chemical_formula_moiety 'C19 H21 N'
_chemical_formula_sum 'C19 H21 N'
_chemical_formula_weight 263.37
_space_group_crystal_system monoclinic
_space_group_IT_number 14
_space_group_name_Hall '-P 2ybc'
_space_group_name_H-M_alt 'P 1 21/c 1'
_atom_sites_solution_hydrogens geom
_atom_sites_solution_primary dual
_audit_creation_date 2018-04-05
_audit_creation_method
;
Olex2 1.2
(compiled 2017.08.10 svn.r3458 for OlexSys, GUI svn.r5381)
;
_cell_angle_alpha 90
_cell_angle_beta 104.676(3)
_cell_angle_gamma 90
_cell_formula_units_Z 4
_cell_length_a 12.9391(4)
_cell_length_b 8.7960(2)
_cell_length_c 13.4951(4)
_cell_measurement_reflns_used 7245
_cell_measurement_temperature 98(2)
_cell_measurement_theta_max 30.0030
_cell_measurement_theta_min 2.7620
_cell_volume 1485.80(7)
_computing_cell_refinement 'CrysAlisPro 1.171.39.28e (Rigaku OD, 2015)'
_computing_data_collection 'CrysAlisPro 1.171.39.28e (Rigaku OD, 2015)'
_computing_data_reduction 'CrysAlisPro 1.171.39.28e (Rigaku OD, 2015)'
_computing_molecular_graphics 'Olex2 (Dolomanov et al., 2009)'
_computing_publication_material 'Olex2 (Dolomanov et al., 2009)'
_computing_structure_refinement 'ShelXL (Sheldrick, 2015)'
_computing_structure_solution 'ShelXT (Sheldrick, 2015)'
_diffrn_ambient_temperature 98(2)
_diffrn_detector 'CCD plate'
_diffrn_measured_fraction_theta_full 1.000
_diffrn_measured_fraction_theta_max 1.000
_diffrn_measurement_details
;
List of Runs (angles in degrees, time in seconds):

  # Type    Start    End  Width  t~exp~   \w     \q     \k     \f   Frames
--------------------------------------------------------------------------
  1  \w    -34.00  80.00   1.00   55.00    --   -9.70  40.00  64.00  114
  2  \w    -99.00  15.00   1.00   55.00    --   -9.70 -40.00 -89.00  114
  3  \w    -39.00  80.00   1.00   55.00    --   -9.70  57.00-150.00  119
  4  \w    -34.00  80.00   1.00   55.00    --   -9.70  38.00-180.00  114
  5  \w    -99.00  15.00   1.00   55.00    --   -9.70 -38.00 150.00  114
  6  \w    -99.00   7.00   1.00   55.00    --   -9.70 -72.00  90.00  106
  7  \w    -34.00  80.00   1.00   55.00    --   -9.70  38.00 -60.00  114
;
_diffrn_measurement_device 'four-circle diffractometer'
_diffrn_measurement_device_type 'XtaLAB AFC12 (RCD3): Kappa single'
_diffrn_measurement_method '\w scans'
_diffrn_orient_matrix_type 'CrysAlisPro convention (1999,Acta A55,543-557)'
_diffrn_orient_matrix_UB_11 -0.0136241000
_diffrn_orient_matrix_UB_12 -0.0395293000
_diffrn_orient_matrix_UB_13 0.0407320000
_diffrn_orient_matrix_UB_21 0.0531639000
_diffrn_orient_matrix_UB_22 0.0084131000
_diffrn_orient_matrix_UB_23 0.0302586000
_diffrn_orient_matrix_UB_31 -0.0141286000
_diffrn_orient_matrix_UB_32 0.0697766000
_diffrn_orient_matrix_UB_33 0.0194127000
_diffrn_radiation_monochromator graphite
_diffrn_radiation_probe x-ray
_diffrn_radiation_type MoK\a
_diffrn_radiation_wavelength 0.71073
_diffrn_reflns_av_R_equivalents 0.0444
_diffrn_reflns_av_unetI/netI 0.0207
_diffrn_reflns_Laue_measured_fraction_full 1.000
_diffrn_reflns_Laue_measured_fraction_max 1.000
_diffrn_reflns_limit_h_max 15
_diffrn_reflns_limit_h_min -15
_diffrn_reflns_limit_k_max 10
_diffrn_reflns_limit_k_min -10
_diffrn_reflns_limit_l_max 16
_diffrn_reflns_limit_l_min -16
_diffrn_reflns_number 32516
_diffrn_reflns_point_group_measured_fraction_full 1.000
_diffrn_reflns_point_group_measured_fraction_max 1.000
_diffrn_reflns_theta_full 25.242
_diffrn_reflns_theta_max 25.996
_diffrn_reflns_theta_min 2.792
_diffrn_source 'fine-focus sealed X-ray tube'
_diffrn_source_type 'Enhance (Mo) X-ray Source'
_exptl_absorpt_coefficient_mu 0.068
_exptl_absorpt_correction_T_max 1.00000
_exptl_absorpt_correction_T_min 0.80386
_exptl_absorpt_correction_type multi-scan
_exptl_absorpt_process_details
;
CrysAlisPro 1.171.39.28e (Rigaku Oxford Diffraction, 2015)
Empirical absorption correction using spherical harmonics,
 implemented in SCALE3 ABSPACK scaling algorithm.
;
_exptl_crystal_colour 'clear colourless'
_exptl_crystal_colour_lustre clear
_exptl_crystal_colour_primary colourless
_exptl_crystal_density_diffrn 1.177
_exptl_crystal_description block
_exptl_crystal_F_000 568
_exptl_crystal_size_max 0.5
_exptl_crystal_size_mid 0.23
_exptl_crystal_size_min 0.07
_refine_diff_density_max 0.273
_refine_diff_density_min -0.259
_refine_diff_density_rms 0.043
_refine_ls_extinction_method none
_refine_ls_goodness_of_fit_ref 1.044
_refine_ls_hydrogen_treatment constr
_refine_ls_matrix_type full
_refine_ls_number_parameters 181
_refine_ls_number_reflns 2915
_refine_ls_number_restraints 0
_refine_ls_restrained_S_all 1.044
_refine_ls_R_factor_all 0.0748
_refine_ls_R_factor_gt 0.0743
_refine_ls_shift/su_max 0.000
_refine_ls_shift/su_mean 0.000
_refine_ls_structure_factor_coef Fsqd
_refine_ls_weighting_details 'w=1/[\s^2^(Fo^2^)+(0.0300P)^2^+3.0000P] where P=(Fo^2^+2Fc^2^)/3'
_refine_ls_weighting_scheme calc
_refine_ls_wR_factor_gt 0.1447
_refine_ls_wR_factor_ref 0.1450
_reflns_Friedel_coverage 0.000
_reflns_number_gt 2902
_reflns_number_total 2915
_reflns_threshold_expression 'I > 2\s(I)'
_cod_data_source_file ja8b05421_si_003.cif
_cod_data_source_block cd1674
_cod_database_code 4132672
_shelx_shelxl_version_number 2016/6
_chemical_oxdiff_formula N1C20H20
_shelx_space_group_comment
;
The symmetry employed for this shelxl refinement is uniquely defined
by the following loop, which should always be used as a source of
symmetry information in preference to the above space-group names.
They are only intended as comments.
;
_shelx_estimated_absorpt_t_max 0.995
_shelx_estimated_absorpt_t_min 0.967
_reflns_odcompleteness_completeness 99.92
_reflns_odcompleteness_iscentric 1
_reflns_odcompleteness_theta 27.42
_olex2_refinement_description
;
1. Fixed Uiso
 At 1.2 times of:
  All C(H) groups, All C(H,H) groups
2.a Ternary CH refined with riding coordinates:
 C14(H14)
2.b Secondary CH2 refined with riding coordinates:
 C19(H19A,H19B), C15(H15A,H15B), C18(H18A,H18B), C17(H17A,H17B), C16(H16A,H16B)
2.c Aromatic/amide H refined with riding coordinates:
 C11(H11), C10(H10), C12(H12), C5(H5), C13(H13), C2(H2), C1(H1), C6(H6),
 C7(H7), C8(H8)
;
_olex2_exptl_crystal_mounting_method 'nylon loop'
_olex2_submission_special_instructions 'No special instructions were received'
_oxdiff_exptl_absorpt_empirical_details
;
Empirical correction (ABSPACK) includes:
- Absorption correction using spherical harmonics
- Frame scaling
;
_oxdiff_exptl_absorpt_empirical_full_max 1.128
_oxdiff_exptl_absorpt_empirical_full_min 0.855

loop_
_space_group_symop_operation_xyz
'x, y, z'
'-x, y+1/2, -z+1/2'
'-x, -y, -z'
'x, -y-1/2, z-1/2'

loop_
_atom_site_label
_atom_site_type_symbol
_atom_site_fract_x
_atom_site_fract_y
_atom_site_fract_z
_atom_site_U_iso_or_equiv
_atom_site_adp_type
_atom_site_occupancy
_atom_site_site_symmetry_order
_atom_site_calc_flag
_atom_site_refinement_flags_posn
N1 N 0.61845(15) 0.3170(2) 0.16501(14) 0.0213(4) Uani 1 1 d .
C3 C 0.52901(17) 0.3291(2) 0.33752(15) 0.0160(5) Uani 1 1 d .
C11 C 0.37881(17) 0.3660(2) 0.41940(16) 0.0174(5) Uani 1 1 d .
H11 H 0.332991 0.385310 0.353576 0.021 Uiso 1 1 calc R
C10 C 0.48111(17) 0.3346(2) 0.42512(16) 0.0157(4) Uani 1 1 d .
H10 H 0.526439 0.314338 0.491014 0.019 Uiso 1 1 calc R
C12 C 0.33264(17) 0.3726(2) 0.50711(16) 0.0167(5) Uani 1 1 d .
H12 H 0.377569 0.352545 0.573242 0.020 Uiso 1 1 calc R
C5 C 0.68880(17) 0.1790(3) 0.43493(16) 0.0184(5) Uani 1 1 d .
H5 H 0.663195 0.179517 0.494980 0.022 Uiso 1 1 calc R
C9 C 0.66940(18) 0.2502(3) 0.25576(16) 0.0183(5) Uani 1 1 d .
C19 C 0.24349(17) 0.3735(3) 0.68964(16) 0.0176(5) Uani 1 1 d .
H19A H 0.307849 0.438901 0.706502 0.021 Uiso 1 1 calc R
H19B H 0.267123 0.266548 0.688983 0.021 Uiso 1 1 calc R
C14 C 0.17392(17) 0.4161(3) 0.58380(16) 0.0171(5) Uani 1 1 d .
H14 H 0.151509 0.524311 0.587354 0.021 Uiso 1 1 calc R
C13 C 0.23044(18) 0.4054(3) 0.49894(17) 0.0193(5) Uani 1 1 d .
H13 H 0.187923 0.424396 0.431623 0.023 Uiso 1 1 calc R
C4 C 0.62898(17) 0.2535(2) 0.34490(16) 0.0165(5) Uani 1 1 d .
C2 C 0.48098(17) 0.3976(3) 0.24516(17) 0.0185(5) Uani 1 1 d .
H2 H 0.415878 0.451592 0.237621 0.022 Uiso 1 1 calc R
C1 C 0.52801(18) 0.3875(3) 0.16261(17) 0.0215(5) Uani 1 1 d .
H1 H 0.491981 0.435096 0.100222 0.026 Uiso 1 1 calc R
C6 C 0.78261(19) 0.1068(3) 0.43601(18) 0.0228(5) Uani 1 1 d .
H6 H 0.821338 0.057087 0.496562 0.027 Uiso 1 1 calc R
C15 C 0.07209(18) 0.3190(3) 0.55832(18) 0.0229(5) Uani 1 1 d .
H15A H 0.025597 0.352188 0.491749 0.028 Uiso 1 1 calc R
H15B H 0.091485 0.211361 0.551523 0.028 Uiso 1 1 calc R
C18 C 0.18094(19) 0.3933(3) 0.77167(17) 0.0240(5) Uani 1 1 d .
H18A H 0.226873 0.364392 0.839491 0.029 Uiso 1 1 calc R
H18B H 0.160600 0.501363 0.774854 0.029 Uiso 1 1 calc R
C7 C 0.82239(19) 0.1055(3) 0.34768(19) 0.0247(5) Uani 1 1 d .
H7 H 0.887927 0.055585 0.349425 0.030 Uiso 1 1 calc R
C8 C 0.76744(19) 0.1754(3) 0.26005(18) 0.0220(5) Uani 1 1 d .
H8 H 0.795122 0.173976 0.201234 0.026 Uiso 1 1 calc R
C17 C 0.08070(19) 0.2948(3) 0.74698(18) 0.0262(6) Uani 1 1 d .
H17A H 0.101366 0.186239 0.749672 0.031 Uiso 1 1 calc R
H17B H 0.040018 0.312159 0.798992 0.031 Uiso 1 1 calc R
C16 C 0.01027(19) 0.3320(3) 0.64105(19) 0.0290(6) Uani 1 1 d .
H16A H -0.017867 0.436619 0.641197 0.035 Uiso 1 1 calc R
H16B H -0.051303 0.261358 0.624736 0.035 Uiso 1 1 calc R

loop_
_atom_site_aniso_label
_atom_site_aniso_U_11
_atom_site_aniso_U_22
_atom_site_aniso_U_33
_atom_site_aniso_U_23
_atom_site_aniso_U_13
_atom_site_aniso_U_12
N1 0.0256(10) 0.0257(10) 0.0146(9) -0.0047(8) 0.0090(8) -0.0059(8)
C3 0.0197(11) 0.0167(11) 0.0124(10) -0.0048(8) 0.0056(8) -0.0047(9)
C11 0.0216(11) 0.0193(11) 0.0111(10) -0.0010(8) 0.0038(8) -0.0013(9)
C10 0.0189(11) 0.0165(10) 0.0124(10) 0.0000(8) 0.0055(8) 0.0006(9)
C12 0.0192(11) 0.0182(11) 0.0133(10) 0.0002(8) 0.0054(8) 0.0001(9)
C5 0.0201(11) 0.0215(11) 0.0155(10) -0.0018(9) 0.0081(9) -0.0010(9)
C9 0.0238(12) 0.0173(11) 0.0161(11) -0.0024(9) 0.0095(9) -0.0055(9)
C19 0.0181(11) 0.0211(11) 0.0153(10) -0.0006(9) 0.0073(9) 0.0025(9)
C14 0.0157(10) 0.0197(11) 0.0178(11) 0.0015(9) 0.0080(9) 0.0035(9)
C13 0.0207(11) 0.0216(12) 0.0153(11) 0.0029(9) 0.0042(9) 0.0015(9)
C4 0.0178(11) 0.0166(11) 0.0163(10) -0.0041(8) 0.0065(8) -0.0041(9)
C2 0.0181(11) 0.0202(11) 0.0169(10) -0.0019(9) 0.0040(9) -0.0026(9)
C1 0.0261(12) 0.0258(12) 0.0128(10) 0.0012(9) 0.0056(9) -0.0049(10)
C6 0.0234(12) 0.0234(12) 0.0225(12) 0.0019(10) 0.0073(9) 0.0024(9)
C15 0.0176(11) 0.0302(13) 0.0213(11) 0.0024(10) 0.0055(9) 0.0032(10)
C18 0.0303(13) 0.0275(13) 0.0170(11) 0.0015(10) 0.0113(10) 0.0065(10)
C7 0.0203(12) 0.0235(12) 0.0341(13) -0.0019(10) 0.0138(10) 0.0029(9)
C8 0.0262(12) 0.0226(12) 0.0233(12) -0.0053(10) 0.0179(10) -0.0024(10)
C17 0.0287(13) 0.0319(14) 0.0238(12) 0.0048(10) 0.0172(10) 0.0037(10)
C16 0.0181(12) 0.0415(15) 0.0303(13) 0.0046(12) 0.0113(10) 0.0005(11)

loop_
_atom_type_symbol
_atom_type_description
_atom_type_scat_dispersion_real
_atom_type_scat_dispersion_imag
_atom_type_scat_source
N N 0.0061 0.0033 'International Tables Vol C Tables 4.2.6.8 and 6.1.1.4'
C C 0.0033 0.0016 'International Tables Vol C Tables 4.2.6.8 and 6.1.1.4'
H H 0.0000 0.0000 'International Tables Vol C Tables 4.2.6.8 and 6.1.1.4'

loop_
_geom_angle_atom_site_label_1
_geom_angle_atom_site_label_2
_geom_angle_atom_site_label_3
_geom_angle
C1 N1 C9 116.60(18)
C4 C3 C10 121.09(19)
C2 C3 C10 121.8(2)
C2 C3 C4 117.12(19)
C10 C11 H11 117.8
C10 C11 C12 124.5(2)
C12 C11 H11 117.8
C3 C10 H10 117.4
C11 C10 C3 125.1(2)
C11 C10 H10 117.4
C11 C12 H12 118.5
C13 C12 C11 123.0(2)
C13 C12 H12 118.5
C4 C5 H5 119.6
C6 C5 H5 119.6
C6 C5 C4 120.8(2)
N1 C9 C4 123.3(2)
N1 C9 C8 117.35(19)
C8 C9 C4 119.3(2)
H19A C19 H19B 108.1
C14 C19 H19A 109.5
C14 C19 H19B 109.5
C14 C19 C18 110.60(18)
C18 C19 H19A 109.5
C18 C19 H19B 109.5
C19 C14 H14 107.3
C19 C14 C15 110.01(18)
C13 C14 C19 114.18(17)
C13 C14 H14 107.3
C13 C14 C15 110.42(18)
C15 C14 H14 107.3
C12 C13 C14 127.8(2)
C12 C13 H13 116.1
C14 C13 H13 116.1
C5 C4 C3 123.90(19)
C5 C4 C9 118.3(2)
C9 C4 C3 117.8(2)
C3 C2 H2 119.9
C3 C2 C1 120.2(2)
C1 C2 H2 119.9
N1 C1 C2 124.9(2)
N1 C1 H1 117.5
C2 C1 H1 117.5
C5 C6 H6 119.8
C5 C6 C7 120.5(2)
C7 C6 H6 119.8
C14 C15 H15A 109.2
C14 C15 H15B 109.2
H15A C15 H15B 107.9
C16 C15 C14 111.9(2)
C16 C15 H15A 109.2
C16 C15 H15B 109.2
C19 C18 H18A 109.5
C19 C18 H18B 109.5
H18A C18 H18B 108.1
C17 C18 C19 110.62(19)
C17 C18 H18A 109.5
C17 C18 H18B 109.5
C6 C7 H7 119.8
C8 C7 C6 120.5(2)
C8 C7 H7 119.8
C9 C8 H8 119.7
C7 C8 C9 120.7(2)
C7 C8 H8 119.7
C18 C17 H17A 109.5
C18 C17 H17B 109.5
H17A C17 H17B 108.0
C16 C17 C18 110.9(2)
C16 C17 H17A 109.5
C16 C17 H17B 109.5
C15 C16 H16A 109.3
C15 C16 H16B 109.3
C17 C16 C15 111.65(19)
C17 C16 H16A 109.3
C17 C16 H16B 109.3
H16A C16 H16B 108.0

loop_
_geom_bond_atom_site_label_1
_geom_bond_atom_site_label_2
_geom_bond_distance
N1 C9 1.368(3)
N1 C1 1.317(3)
C3 C10 1.468(3)
C3 C4 1.435(3)
C3 C2 1.382(3)
C11 H11 0.9500
C11 C10 1.335(3)
C11 C12 1.456(3)
C10 H10 0.9500
C12 H12 0.9500
C12 C13 1.331(3)
C5 H5 0.9500
C5 C4 1.424(3)
C5 C6 1.367(3)
C9 C4 1.428(3)
C9 C8 1.417(3)
C19 H19A 0.9900
C19 H19B 0.9900
C19 C14 1.529(3)
C19 C18 1.538(3)
C14 H14 1.0000
C14 C13 1.510(3)
C14 C15 1.534(3)
C13 H13 0.9500
C2 H2 0.9500
C2 C1 1.401(3)
C1 H1 0.9500
C6 H6 0.9500
C6 C7 1.413(3)
C15 H15A 0.9900
C15 H15B 0.9900
C15 C16 1.534(3)
C18 H18A 0.9900
C18 H18B 0.9900
C18 C17 1.525(3)
C7 H7 0.9500
C7 C8 1.362(3)
C8 H8 0.9500
C17 H17A 0.9900
C17 H17B 0.9900
C17 C16 1.523(3)
C16 H16A 0.9900
C16 H16B 0.9900
